data_7057146
loop_
_publ_author_name
'Barsukova, Marina O.'
'Sapchenko, Sergey A.'
'Kovalenko, Konstantin A.'
'Samsonenko, Denis G.'
'Potapov, Andrei S.'
'Dybtsev, Danil N.'
'Fedin, Vladimir P.'

_publ_section_title
;
 Exploring the multifunctionality in metal--organic framework materials:
 how do the stilbenedicarboxylate and imidazolyl ligands tune the
 characteristics of coordination polymers?
;
_journal_issue 8
_journal_name_full 'New Journal of Chemistry'
_journal_page_first 6408
_journal_paper_doi 10.1039/C8NJ00494C
_journal_volume 42
_journal_year 2018
_chemical_formula_sum 'C29 H31 Co N5 O5'
_chemical_formula_weight 588.52
_space_group_crystal_system monoclinic
_space_group_IT_number 13
_space_group_name_Hall '-P 2yc'
_space_group_name_H-M_alt 'P 1 2/c 1'
_symmetry_space_group_name_Hall '-P 2yc'
_symmetry_space_group_name_H-M 'P 1 2/c 1'
_atom_sites_solution_hydrogens geom
_atom_sites_solution_primary dual
_atom_sites_solution_secondary difmap
_audit_creation_method SHELXL-2014/7
_audit_update_record
;
2017-11-10 deposited with the CCDC.
2018-03-09 downloaded from the CCDC.
;
_cell_angle_alpha 90
_cell_angle_beta 92.145(3)
_cell_angle_gamma 90
_cell_formula_units_Z 2
_cell_length_a 11.4594(3)
_cell_length_b 6.5882(2)
_cell_length_c 18.3365(5)
_cell_measurement_reflns_used 2987
_cell_measurement_temperature 130(2)
_cell_measurement_theta_max 27.59
_cell_measurement_theta_min 3.70
_cell_volume 1383.38(7)
_computing_cell_refinement 'CrysAlisPro 1.171.38.41 (Rigaku OD, 2015)'
_computing_data_collection 'CrysAlisPro 1.171.38.41 (Rigaku OD, 2015)'
_computing_data_reduction 'CrysAlisPro 1.171.38.41 (Rigaku OD, 2015)'
_computing_molecular_graphics 'ShelXle (H\"ubschle, 2011)'
_computing_publication_material 'CIFTAB-2014 (Sheldrick, 2015)'
_computing_structure_refinement 'SHELXL-2014 (Sheldrick, 2015)'
_computing_structure_solution 'SHELXT-2014 (Sheldrick, 2015)'
_diffrn_ambient_temperature 130(2)
_diffrn_detector 'CCD plate'
_diffrn_detector_area_resol_mean 10.6168
_diffrn_detector_type AtlasS2
_diffrn_measured_fraction_theta_full 0.997
_diffrn_measured_fraction_theta_max 0.996
_diffrn_measurement_device 'four-circle diffractometer'
_diffrn_measurement_device_type 'New Xcalibur, AtlasS2'
_diffrn_measurement_method '\w scans'
_diffrn_radiation_monochromator graphite
_diffrn_radiation_probe x-ray
_diffrn_radiation_source 'fine-focus sealed tube'
_diffrn_radiation_type MoK\a
_diffrn_radiation_wavelength 0.71073
_diffrn_reflns_av_R_equivalents 0.0214
_diffrn_reflns_av_unetI/netI 0.0303
_diffrn_reflns_Laue_measured_fraction_full 0.997
_diffrn_reflns_Laue_measured_fraction_max 0.996
_diffrn_reflns_limit_h_max 13
_diffrn_reflns_limit_h_min -13
_diffrn_reflns_limit_k_max 5
_diffrn_reflns_limit_k_min -8
_diffrn_reflns_limit_l_max 22
_diffrn_reflns_limit_l_min -19
_diffrn_reflns_number 6164
_diffrn_reflns_point_group_measured_fraction_full 0.997
_diffrn_reflns_point_group_measured_fraction_max 0.996
_diffrn_reflns_theta_full 25.500
_diffrn_reflns_theta_max 25.676
_diffrn_reflns_theta_min 3.286
_diffrn_source 'sealed X-ray tube'
_exptl_absorpt_coefficient_mu 0.668
_exptl_absorpt_correction_T_max 1.00000
_exptl_absorpt_correction_T_min 0.96723
_exptl_absorpt_correction_type multi-scan
_exptl_absorpt_process_details
;
CrysAlisPro 1.171.38.41 (Rigaku Oxford Diffraction, 2015)
Empirical absorption correction using spherical harmonics,
implemented in SCALE3 ABSPACK scaling algorithm.
;
_exptl_crystal_colour purple
_exptl_crystal_density_diffrn 1.413
_exptl_crystal_description stick
_exptl_crystal_F_000 614
_exptl_crystal_size_max 0.44
_exptl_crystal_size_mid 0.14
_exptl_crystal_size_min 0.07
_refine_diff_density_max 0.470
_refine_diff_density_min -0.283
_refine_diff_density_rms 0.054
_refine_ls_extinction_method none
_refine_ls_goodness_of_fit_ref 1.084
_refine_ls_hydrogen_treatment constr
_refine_ls_matrix_type full
_refine_ls_number_parameters 272
_refine_ls_number_reflns 2601
_refine_ls_number_restraints 274
_refine_ls_restrained_S_all 1.117
_refine_ls_R_factor_all 0.0526
_refine_ls_R_factor_gt 0.0404
_refine_ls_shift/su_max 0.000
_refine_ls_shift/su_mean 0.000
_refine_ls_structure_factor_coef Fsqd
_refine_ls_weighting_details 'w=1/[\s^2^(Fo^2^)+(0.0538P)^2^+0.8788P] where P=(Fo^2^+2Fc^2^)/3'
_refine_ls_weighting_scheme calc
_refine_ls_wR_factor_gt 0.1032
_refine_ls_wR_factor_ref 0.1094
_reflns_Friedel_coverage 0.000
_reflns_number_gt 2157
_reflns_number_total 2601
_reflns_threshold_expression >2\s(I)
_cod_data_source_file c8nj00494c2.cif
_cod_data_source_block bmo285Co
_cod_depositor_comments 'Adding full bibliography for 7057145--7057150.cif.'
_cod_original_cell_volume 1383.39(7)
_cod_database_code 7057146
_shelx_shelxl_version_number 2014/7
_shelx_space_group_comment
;
The symmetry employed for this shelxl refinement is uniquely defined
by the following loop, which should always be used as a source of
symmetry information in preference to the above space-group names.
They are only intended as comments.
;
_shelx_estimated_absorpt_t_min 0.757
_shelx_estimated_absorpt_t_max 0.955

loop_
_space_group_symop_operation_xyz
'x, y, z'
'-x, y, -z+1/2'
'-x, -y, -z'
'x, -y, z-1/2'

loop_
_atom_site_label
_atom_site_type_symbol
_atom_site_fract_x
_atom_site_fract_y
_atom_site_fract_z
_atom_site_U_iso_or_equiv
_atom_site_adp_type
_atom_site_occupancy
_atom_site_site_symmetry_order
_atom_site_calc_flag
_atom_site_refinement_flags_posn
_atom_site_refinement_flags_adp
_atom_site_refinement_flags_occupancy
_atom_site_disorder_assembly
_atom_site_disorder_group
Co1 Co 0.5000 0.75309(7) 0.7500 0.02366(17) Uani 1 2 d S T P . .
N1 N 0.58923(18) 0.9404(3) 0.68355(10) 0.0287(5) Uani 1 1 d . . . . .
N2 N 0.61992(19) 1.2052(3) 0.61361(11) 0.0299(5) Uani 1 1 d . . . . .
C1 C 0.6909(2) 0.9111(4) 0.64767(15) 0.0357(6) Uani 1 1 d . . . . .
H1 H 0.7401 0.7956 0.6528 0.043 Uiso 1 1 calc R U . . .
C2 C 0.7101(2) 1.0723(4) 0.60390(16) 0.0432(7) Uani 1 1 d . . . . .
H2 H 0.7735 1.0899 0.5726 0.052 Uiso 1 1 calc R U . . .
C3 C 0.5507(2) 1.1207(4) 0.66158(13) 0.0324(6) Uani 1 1 d . . . . .
H3 H 0.4816 1.1824 0.6782 0.039 Uiso 1 1 calc R U . . .
C4 C 0.6004(2) 1.4045(4) 0.57936(13) 0.0330(6) Uani 1 1 d . . . . .
H4A H 0.6756 1.4576 0.5626 0.040 Uiso 1 1 calc R U . . .
H4B H 0.5712 1.5002 0.6161 0.040 Uiso 1 1 calc R U . . .
C5 C 0.5136(2) 1.3942(4) 0.51514(13) 0.0314(6) Uani 1 1 d . . . . .
H5A H 0.4406 1.3298 0.5307 0.038 Uiso 1 1 calc R U . . .
H5B H 0.5460 1.3091 0.4763 0.038 Uiso 1 1 calc R U . . .
C11 C 0.3308(2) 0.5604(4) 0.68599(13) 0.0290(6) Uani 1 1 d D U . . .
O11 O 0.3851(4) 0.6926(7) 0.6632(2) 0.0441(10) Uani 0.6 1 d D U P A 1
O12 O 0.3469(4) 0.4953(6) 0.7540(2) 0.0495(10) Uani 0.6 1 d D U P A 1
C12 C 0.253(2) 0.434(3) 0.6399(15) 0.0286(19) Uani 0.6 1 d . U P A 1
C13 C 0.2073(15) 0.5134(17) 0.5761(10) 0.0333(18) Uani 0.6 1 d . U P A 1
H13 H 0.2260 0.6491 0.5635 0.040 Uiso 0.6 1 calc R U P A 1
C14 C 0.1336(7) 0.4006(10) 0.5286(4) 0.0331(15) Uani 0.6 1 d . U P A 1
H14 H 0.1025 0.4623 0.4852 0.040 Uiso 0.6 1 calc R U P A 1
C15 C 0.1051(6) 0.1989(12) 0.5439(3) 0.0321(14) Uani 0.6 1 d . U P A 1
C16 C 0.1535(7) 0.1133(12) 0.6070(4) 0.0362(16) Uani 0.6 1 d . U P A 1
H16 H 0.1383 -0.0252 0.6175 0.043 Uiso 0.6 1 calc R U P A 1
C17 C 0.2241(11) 0.226(3) 0.6554(5) 0.0354(18) Uani 0.6 1 d . U P A 1
H17 H 0.2536 0.1646 0.6992 0.042 Uiso 0.6 1 calc R U P A 1
C18 C 0.0241(4) 0.0895(8) 0.4943(3) 0.0352(10) Uani 0.6 1 d . U P A 1
H18 H 0.0040 0.1540 0.4492 0.042 Uiso 0.6 1 calc R U P A 1
O11' O 0.4025(4) 0.5067(8) 0.7312(3) 0.0270(12) Uani 0.4 1 d D U P A 2
O12' O 0.3282(5) 0.7550(8) 0.6635(3) 0.0347(13) Uani 0.4 1 d D U P A 2
C12' C 0.250(4) 0.409(5) 0.643(2) 0.029(2) Uani 0.4 1 d . U P A 2
C13' C 0.198(2) 0.469(3) 0.5739(14) 0.031(2) Uani 0.4 1 d . U P A 2
H13' H 0.2093 0.6002 0.5543 0.037 Uiso 0.4 1 calc R U P A 2
C14' C 0.1294(11) 0.3239(19) 0.5370(6) 0.032(2) Uani 0.4 1 d . U P A 2
H14' H 0.0949 0.3555 0.4904 0.038 Uiso 0.4 1 calc R U P A 2
C15' C 0.1113(9) 0.1368(15) 0.5670(6) 0.0292(17) Uani 0.4 1 d . U P A 2
C16' C 0.1667(11) 0.088(2) 0.6333(5) 0.034(2) Uani 0.4 1 d . U P A 2
H16' H 0.1547 -0.0427 0.6538 0.041 Uiso 0.4 1 calc R U P A 2
C17' C 0.2398(18) 0.226(4) 0.6707(9) 0.034(2) Uani 0.4 1 d . U P A 2
H17' H 0.2809 0.1892 0.7147 0.041 Uiso 0.4 1 calc R U P A 2
C18' C 0.0318(6) -0.0130(14) 0.5302(4) 0.0320(14) Uani 0.4 1 d . U P A 2
H18' H 0.0265 -0.1421 0.5529 0.038 Uiso 0.4 1 calc R U P A 2
O1D O -0.1161(4) 0.5170(8) 0.6403(2) 0.0655(14) Uani 0.5 1 d . . P . .
N1D N 0.0000 0.5135(6) 0.7500 0.0530(10) Uani 1 2 d S T P . .
C1D C -0.0607(3) 0.4097(7) 0.69383(19) 0.0667(11) Uani 1 1 d . . . . .
C2D C 0.017(3) 0.7349(11) 0.754(2) 0.082(6) Uani 0.5 1 d . . P . .

loop_
_atom_site_aniso_label
_atom_site_aniso_U_11
_atom_site_aniso_U_22
_atom_site_aniso_U_33
_atom_site_aniso_U_23
_atom_site_aniso_U_13
_atom_site_aniso_U_12
Co1 0.0272(3) 0.0169(3) 0.0263(3) 0.000 -0.00638(18) 0.000
N1 0.0343(11) 0.0258(12) 0.0259(10) 0.0037(8) -0.0010(9) 0.0090(9)
N2 0.0347(11) 0.0269(12) 0.0281(10) 0.0032(9) 0.0021(9) 0.0036(9)
C1 0.0305(13) 0.0267(14) 0.0499(15) 0.0025(12) 0.0023(12) 0.0084(12)
C2 0.0351(15) 0.0366(17) 0.0590(18) 0.0052(14) 0.0186(13) 0.0081(13)
C3 0.0334(13) 0.0365(16) 0.0276(12) 0.0075(11) 0.0063(10) 0.0111(12)
C4 0.0454(15) 0.0251(14) 0.0286(12) 0.0041(10) 0.0031(11) 0.0029(12)
C5 0.0405(14) 0.0274(15) 0.0266(12) 0.0045(10) 0.0043(11) 0.0043(12)
C11 0.0189(11) 0.0375(15) 0.0306(12) -0.0182(11) -0.0009(10) 0.0017(11)
O11 0.039(2) 0.065(3) 0.0278(16) -0.0066(18) -0.0003(18) -0.020(2)
O12 0.066(3) 0.035(2) 0.045(2) -0.0057(18) -0.030(2) 0.002(2)
C12 0.024(3) 0.032(4) 0.031(3) -0.006(3) 0.004(2) -0.003(3)
C13 0.031(3) 0.036(4) 0.033(3) -0.011(4) -0.002(2) -0.004(3)
C14 0.032(2) 0.034(4) 0.032(3) -0.008(3) -0.003(2) -0.003(3)
C15 0.032(2) 0.032(3) 0.032(3) -0.007(2) -0.001(2) 0.000(2)
C16 0.038(3) 0.030(3) 0.039(4) -0.006(3) -0.009(3) -0.002(2)
C17 0.033(3) 0.036(3) 0.037(4) -0.007(4) -0.010(3) 0.005(3)
C18 0.031(2) 0.042(3) 0.032(2) -0.007(2) -0.006(2) -0.003(2)
O11' 0.015(2) 0.028(3) 0.039(3) -0.005(2) 0.009(2) -0.003(2)
O12' 0.029(3) 0.032(3) 0.043(3) -0.002(2) -0.002(3) -0.004(2)
C12' 0.024(4) 0.033(5) 0.029(4) -0.010(4) -0.005(3) 0.002(4)
C13' 0.030(4) 0.031(5) 0.030(3) -0.004(4) 0.001(3) -0.004(4)
C14' 0.032(3) 0.034(5) 0.029(3) -0.004(4) -0.006(3) 0.002(4)
C15' 0.029(3) 0.032(4) 0.027(4) -0.002(3) -0.005(3) -0.001(3)
C16' 0.035(3) 0.033(4) 0.033(4) -0.003(4) -0.009(4) -0.001(3)
C17' 0.034(4) 0.032(4) 0.034(5) -0.006(4) -0.009(4) -0.002(4)
C18' 0.031(3) 0.030(4) 0.035(4) -0.003(3) -0.001(3) -0.003(3)
O1D 0.054(3) 0.082(4) 0.060(3) 0.008(3) 0.001(2) 0.025(3)
N1D 0.041(2) 0.061(3) 0.058(2) 0.000 0.0156(17) 0.000
C1D 0.0417(18) 0.096(3) 0.062(2) -0.020(2) 0.0020(16) 0.002(2)
C2D 0.091(18) 0.058(4) 0.096(9) 0.028(11) -0.010(10) 0.032(10)

loop_
_atom_type_symbol
_atom_type_description
_atom_type_scat_dispersion_real
_atom_type_scat_dispersion_imag
_atom_type_scat_source
C C 0.0033 0.0016 'International Tables Vol C Tables 4.2.6.8 and 6.1.1.4'
H H 0.0000 0.0000 'International Tables Vol C Tables 4.2.6.8 and 6.1.1.4'
N N 0.0061 0.0033 'International Tables Vol C Tables 4.2.6.8 and 6.1.1.4'
O O 0.0106 0.0060 'International Tables Vol C Tables 4.2.6.8 and 6.1.1.4'
Co Co 0.3494 0.9721 'International Tables Vol C Tables 4.2.6.8 and 6.1.1.4'

loop_
_geom_angle_atom_site_label_1
_geom_angle_atom_site_label_2
_geom_angle_atom_site_label_3
_geom_angle
_geom_angle_site_symmetry_1
_geom_angle_site_symmetry_3
_geom_angle_publ_flag
N1 Co1 N1 105.38(12) 2_656 . yes
N1 Co1 O11 88.64(12) . . yes
N1 Co1 O11 88.64(12) 2_656 2_656 ?
N1 Co1 O11 104.93(14) . 2_656 yes
N1 Co1 O11 104.93(14) 2_656 . ?
O11 Co1 O11 157.8(3) . 2_656 yes
O11' Co1 N1 107.84(15) . 2_656 yes
O11' Co1 N1 107.84(15) 2_656 . ?
O11' Co1 N1 132.92(16) . . yes
O11' Co1 N1 132.92(16) 2_656 2_656 ?
O11' Co1 O11' 70.9(3) 2_656 . yes
C1 N1 Co1 130.95(17) . . ?
C3 N1 Co1 123.80(17) . . ?
C3 N1 C1 105.1(2) . . ?
C2 N2 C4 128.2(2) . . ?
C3 N2 C2 106.9(2) . . ?
C3 N2 C4 124.9(2) . . ?
N1 C1 H1 125.3 . . ?
C2 C1 N1 109.5(2) . . ?
C2 C1 H1 125.3 . . ?
N2 C2 H2 126.7 . . ?
C1 C2 N2 106.5(2) . . ?
C1 C2 H2 126.7 . . ?
N1 C3 N2 112.1(2) . . ?
N1 C3 H3 123.9 . . ?
N2 C3 H3 123.9 . . ?
N2 C4 H4A 109.2 . . ?
N2 C4 H4B 109.2 . . ?
N2 C4 C5 112.2(2) . . ?
H4A C4 H4B 107.9 . . ?
C5 C4 H4A 109.2 . . ?
C5 C4 H4B 109.2 . . ?
C4 C5 C5 111.2(3) . 3_686 ?
C4 C5 H5A 109.4 . . ?
C4 C5 H5B 109.4 . . ?
C5 C5 H5A 109.4 3_686 . ?
C5 C5 H5B 109.4 3_686 . ?
H5A C5 H5B 108.0 . . ?
O11 C11 O12 121.7(3) . . ?
O11 C11 C12 122.9(9) . . ?
O12 C11 C12 114.8(9) . . ?
O11' C11 O12' 120.0(4) . . ?
O11' C11 C12' 122.9(13) . . ?
O12' C11 C12' 116.5(13) . . ?
C11 O11 Co1 101.7(3) . . ?
C13 C12 C11 118.8(12) . . ?
C13 C12 C17 116.7(18) . . ?
C17 C12 C11 124.5(19) . . ?
C12 C13 H13 119.0 . . ?
C12 C13 C14 122.1(11) . . ?
C14 C13 H13 119.0 . . ?
C13 C14 H14 119.4 . . ?
C15 C14 C13 121.2(8) . . ?
C15 C14 H14 119.4 . . ?
C14 C15 C18 119.3(6) . . ?
C16 C15 C14 117.7(6) . . ?
C16 C15 C18 122.9(7) . . ?
C15 C16 H16 119.3 . . ?
C15 C16 C17 121.4(8) . . ?
C17 C16 H16 119.3 . . ?
C12 C17 H17 119.6 . . ?
C16 C17 C12 120.9(12) . . ?
C16 C17 H17 119.6 . . ?
C15 C18 H18 116.6 . . ?
C18 C18 C15 126.8(8) 3_556 . ?
C18 C18 H18 116.6 3_556 . ?
C11 O11' Co1 104.1(4) . . ?
C13' C12' C11 119.6(19) . . ?
C17' C12' C11 117(3) . . ?
C17' C12' C13' 124(3) . . ?
C12' C13' H13' 121.6 . . ?
C14' C13' C12' 116.7(16) . . ?
C14' C13' H13' 121.6 . . ?
C13' C14' H14' 119.6 . . ?
C15' C14' C13' 120.8(12) . . ?
C15' C14' H14' 119.6 . . ?
C14' C15' C16' 119.3(10) . . ?
C14' C15' C18' 121.0(10) . . ?
C16' C15' C18' 119.7(10) . . ?
C15' C16' H16' 119.2 . . ?
C15' C16' C17' 121.6(12) . . ?
C17' C16' H16' 119.2 . . ?
C12' C17' C16' 118(2) . . ?
C12' C17' H17' 121.2 . . ?
C16' C17' H17' 121.2 . . ?
C15' C18' H18' 116.3 . . ?
C18' C18' C15' 127.3(12) 3_556 . ?
C18' C18' H18' 116.3 3_556 . ?
C1D N1D C1D 121.5(5) . 2_556 ?
C1D N1D C2D 112.9(11) . 2_556 ?
C1D N1D C2D 112.9(11) 2_556 . ?
C1D N1D C2D 125.3(11) . . ?
C1D N1D C2D 125.3(11) 2_556 2_556 ?
C2D N1D C2D 16(2) 2_556 . ?
O1D C1D N1D 119.1(4) . . ?
C2D C2D N1D 82.0(10) 2_556 . ?

loop_
_geom_bond_atom_site_label_1
_geom_bond_atom_site_label_2
_geom_bond_distance
_geom_bond_site_symmetry_2
_geom_bond_publ_flag
Co1 N1 2.036(2) . yes
Co1 N1 2.036(2) 2_656 ?
Co1 O11 2.066(4) . yes
Co1 O11 2.066(4) 2_656 ?
Co1 O11' 1.993(5) . yes
Co1 O11' 1.993(5) 2_656 ?
N1 C1 1.373(3) . ?
N1 C3 1.325(3) . ?
N2 C2 1.371(3) . ?
N2 C3 1.328(3) . ?
N2 C4 1.469(3) . ?
C1 H1 0.9500 . ?
C1 C2 1.354(4) . ?
C2 H2 0.9500 . ?
C3 H3 0.9500 . ?
C4 H4A 0.9900 . ?
C4 H4B 0.9900 . ?
C4 C5 1.514(4) . ?
C5 C5 1.528(5) 3_686 ?
C5 H5A 0.9900 . ?
C5 H5B 0.9900 . ?
C11 O11 1.157(4) . ?
C11 O12 1.325(4) . ?
C11 C12 1.47(3) . ?
C11 O11' 1.199(5) . ?
C11 O12' 1.347(6) . ?
C11 C12' 1.56(4) . ?
C12 C13 1.37(3) . ?
C12 C17 1.44(3) . ?
C13 H13 0.9500 . ?
C13 C14 1.403(14) . ?
C14 H14 0.9500 . ?
C14 C15 1.400(9) . ?
C15 C16 1.384(8) . ?
C15 C18 1.465(9) . ?
C16 H16 0.9500 . ?
C16 C17 1.391(13) . ?
C17 H17 0.9500 . ?
C18 C18 1.322(11) 3_556 ?
C18 H18 0.9500 . ?
C12' C13' 1.43(4) . ?
C12' C17' 1.32(4) . ?
C13' H13' 0.9500 . ?
C13' C14' 1.39(2) . ?
C14' H14' 0.9500 . ?
C14' C15' 1.368(14) . ?
C15' C16' 1.389(11) . ?
C15' C18' 1.488(13) . ?
C16' H16' 0.9500 . ?
C16' C17' 1.40(2) . ?
C17' H17' 0.9500 . ?
C18' C18' 1.313(15) 3_556 ?
C18' H18' 0.9500 . ?
O1D C1D 1.349(6) . ?
N1D C1D 1.399(4) . ?
N1D C1D 1.399(4) 2_556 ?
N1D C2D 1.473(9) . ?
N1D C2D 1.473(9) 2_556 ?
C2D C2D 0.41(5) 2_556 ?
